data_4102861
loop_
_publ_author_name
'Atsushi Okazawa'
'Daisuke Hashizume'
'Takayuki Ishida'

_publ_contact_author_address
;
    Department of Applied Physics and Chemistry, The University of 
    Electro-Communications, Chofu, Tokyo 182-8585, Japan
;
_publ_contact_author_email ' ishi@pc.uec.ac.jp '
_publ_contact_author_fax ' +81-42-443-5501 '
_publ_contact_author_name 'Takayuki Ishida'
_publ_contact_author_phone ' +81-42-443-5490 '
_publ_section_title
;
 Ferro- and Antiferromagnetic Coupling Switch Accompanied by Twist
 Deformation around the Copper(II) and Nitroxide Coordination Bond
;
_journal_name_full 'Journal of the American Chemical Society'
_journal_page_first 11516
_journal_page_last 11524
_journal_paper_doi 10.1021/ja102163d
_journal_volume 132
_journal_year 2010
_chemical_formula_moiety 'C36 H52 Cu2 N8 O4, 2(B F4)'
_chemical_formula_sum 'C36 H52 B2 Cu2 F8 N8 O4'
_chemical_formula_weight 961.56
_chemical_melting_point 448(2)
_space_group_IT_number 61
_symmetry_cell_setting orthorhombic
_symmetry_space_group_name_Hall '-P 2ac 2ab'
_symmetry_space_group_name_H-M 'P b c a'
_atom_sites_solution_hydrogens geom
_atom_sites_solution_primary direct
_atom_sites_solution_secondary difmap
_audit_creation_method SHELXL-97
_cell_angle_alpha 90
_cell_angle_beta 90
_cell_angle_gamma 90
_cell_formula_units_Z 4
_cell_length_a 19.342(1)
_cell_length_b 17.360(1)
_cell_length_c 12.514(1)
_cell_measurement_reflns_used 257087
_cell_measurement_temperature 50
_cell_measurement_theta_max 43.34
_cell_measurement_theta_min 1.37
_cell_volume 4201.9(5)
_computing_cell_refinement DENZO/SCALEPACK
_computing_data_collection 'DIP Xpress'
_computing_data_reduction DENZO/SCALEPACK
_computing_molecular_graphics 'ORTEP-3 for Windows'
_computing_publication_material 'SHELXL-97 (Sheldrick, 2008)'
_computing_structure_refinement 'SHELXL-97 (Sheldrick, 2008)'
_computing_structure_solution SIR-2004
_diffrn_ambient_temperature 50
_diffrn_detector_area_resol_mean 10
_diffrn_measured_fraction_theta_full 0.994
_diffrn_measured_fraction_theta_max 0.994
_diffrn_measurement_device_type 'MacScience Vacuum Camera'
_diffrn_measurement_method \w-scan
_diffrn_radiation_monochromator Si(111)
_diffrn_radiation_source 'SPring-8 BL02B1 bending magnet'
_diffrn_radiation_type synchrotron
_diffrn_radiation_wavelength 0.61792
_diffrn_reflns_av_R_equivalents 0.0811
_diffrn_reflns_av_sigmaI/netI 0.0407
_diffrn_reflns_limit_h_max 42
_diffrn_reflns_limit_h_min -42
_diffrn_reflns_limit_k_max 38
_diffrn_reflns_limit_k_min -38
_diffrn_reflns_limit_l_max 27
_diffrn_reflns_limit_l_min -27
_diffrn_reflns_number 178714
_diffrn_reflns_theta_full 43.34
_diffrn_reflns_theta_max 43.34
_diffrn_reflns_theta_min 2.10
_diffrn_standards_number 0
_exptl_absorpt_coefficient_mu 0.761
_exptl_absorpt_correction_T_max 0.77508
_exptl_absorpt_correction_T_min 0.71262
_exptl_absorpt_correction_type multi-scan
_exptl_absorpt_process_details MULABS
_exptl_crystal_colour black
_exptl_crystal_density_diffrn 1.520
_exptl_crystal_density_method 'not measured'
_exptl_crystal_description block
_exptl_crystal_F_000 1984
_exptl_crystal_size_max 0.30
_exptl_crystal_size_mid 0.25
_exptl_crystal_size_min 0.25
_refine_diff_density_max 1.473
_refine_diff_density_min -1.300
_refine_diff_density_rms 0.109
_refine_ls_extinction_method none
_refine_ls_goodness_of_fit_ref 1.026
_refine_ls_hydrogen_treatment constr
_refine_ls_matrix_type full
_refine_ls_number_parameters 285
_refine_ls_number_reflns 23978
_refine_ls_number_restraints 0
_refine_ls_restrained_S_all 1.026
_refine_ls_R_factor_all 0.0667
_refine_ls_R_factor_gt 0.0411
_refine_ls_shift/su_max 0.005
_refine_ls_shift/su_mean 0.000
_refine_ls_structure_factor_coef Fsqd
_refine_ls_weighting_details 'calc w=1/[\s^2^(Fo^2^)+(0.0470P)^2^+1.8676P] where P=(Fo^2^+2Fc^2^)/3'
_refine_ls_weighting_scheme calc
_refine_ls_wR_factor_gt 0.0937
_refine_ls_wR_factor_ref 0.1140
_reflns_number_gt 17579
_reflns_number_total 23978
_reflns_threshold_expression I>2\s(I)
_cod_data_source_file ja102163d_si_002.cif
_cod_data_source_block '_[Cu(2pyNO-)(2pyNO.)]2(BF4-)2_50K'
_cod_database_code 4102861

loop_
_symmetry_equiv_pos_as_xyz
'x, y, z'
'-x+1/2, -y, z+1/2'
'x+1/2, -y+1/2, -z'
'-x, y+1/2, -z+1/2'
'-x, -y, -z'
'x-1/2, y, -z-1/2'
'-x-1/2, y-1/2, z'
'x, -y-1/2, z-1/2'

loop_
_atom_site_label
_atom_site_type_symbol
_atom_site_fract_x
_atom_site_fract_y
_atom_site_fract_z
_atom_site_U_iso_or_equiv
_atom_site_adp_type
_atom_site_occupancy
_atom_site_symmetry_multiplicity
_atom_site_calc_flag
_atom_site_refinement_flags
Cu1 Cu 0.559713(5) 0.064289(5) -0.012825(7) 0.00834(2) Uani 1 1 d .
O1 O 0.52763(3) 0.00562(3) 0.10499(4) 0.00982(7) Uani 1 1 d .
O2 O 0.58287(3) 0.11220(3) -0.15200(4) 0.01309(8) Uani 1 1 d .
N1 N 0.50943(3) 0.14533(3) 0.05772(4) 0.00977(7) Uani 1 1 d .
N2 N 0.50221(3) 0.05063(3) 0.19006(4) 0.00877(7) Uani 1 1 d .
N3 N 0.63304(3) -0.00495(3) -0.05829(4) 0.00935(7) Uani 1 1 d .
N4 N 0.63797(3) 0.08258(3) -0.19547(5) 0.01001(7) Uani 1 1 d .
C1 C 0.48748(3) 0.12543(4) 0.15676(5) 0.00881(8) Uani 1 1 d .
C2 C 0.44626(4) 0.17668(4) 0.21660(6) 0.01135(9) Uani 1 1 d .
H2 H 0.4307 0.1630 0.2861 0.014 Uiso 1 1 calc R
C3 C 0.42885(4) 0.24695(4) 0.17265(6) 0.01333(10) Uani 1 1 d .
H3 H 0.4016 0.2823 0.2125 0.016 Uiso 1 1 calc R
C4 C 0.45110(4) 0.26654(4) 0.06947(7) 0.01455(11) Uani 1 1 d .
H4 H 0.4392 0.3147 0.0384 0.017 Uiso 1 1 calc R
C5 C 0.49072(4) 0.21394(4) 0.01478(6) 0.01289(10) Uani 1 1 d .
H5 H 0.5055 0.2261 -0.0556 0.015 Uiso 1 1 calc R
C6 C 0.54592(3) 0.03733(4) 0.28827(5) 0.01024(8) Uani 1 1 d .
C7 C 0.61819(4) 0.07066(5) 0.27161(8) 0.01724(12) Uani 1 1 d .
H7A H 0.6386 0.0486 0.2068 0.026 Uiso 1 1 calc R
H7B H 0.6473 0.0580 0.3333 0.026 Uiso 1 1 calc R
H7C H 0.6151 0.1267 0.2640 0.026 Uiso 1 1 calc R
C8 C 0.55043(4) -0.04968(5) 0.30549(6) 0.01388(10) Uani 1 1 d .
H8A H 0.5037 -0.0710 0.3125 0.021 Uiso 1 1 calc R
H8B H 0.5768 -0.0603 0.3708 0.021 Uiso 1 1 calc R
H8C H 0.5737 -0.0735 0.2443 0.021 Uiso 1 1 calc R
C9 C 0.51223(5) 0.07393(5) 0.38654(6) 0.01621(12) Uani 1 1 d .
H9A H 0.5154 0.1301 0.3813 0.024 Uiso 1 1 calc R
H9B H 0.5362 0.0565 0.4512 0.024 Uiso 1 1 calc R
H9C H 0.4635 0.0586 0.3901 0.024 Uiso 1 1 calc R
C10 C 0.65755(3) 0.00984(4) -0.15744(5) 0.00986(8) Uani 1 1 d .
C11 C 0.69657(4) -0.04380(4) -0.21441(6) 0.01269(10) Uani 1 1 d .
H11 H 0.7117 -0.0334 -0.2852 0.015 Uiso 1 1 calc R
C12 C 0.71255(4) -0.11298(4) -0.16412(6) 0.01325(10) Uani 1 1 d .
H12 H 0.7393 -0.1506 -0.2005 0.016 Uiso 1 1 calc R
C13 C 0.68941(4) -0.12740(4) -0.06038(6) 0.01289(10) Uani 1 1 d .
H13 H 0.7015 -0.1736 -0.0243 0.015 Uiso 1 1 calc R
C14 C 0.64819(4) -0.07230(4) -0.01133(6) 0.01128(9) Uani 1 1 d .
H14 H 0.6301 -0.0826 0.0578 0.014 Uiso 1 1 calc R
C15 C 0.67481(4) 0.12979(4) -0.27963(5) 0.01100(9) Uani 1 1 d .
C16 C 0.65595(5) 0.21409(5) -0.25948(7) 0.01665(12) Uani 1 1 d .
H16A H 0.6061 0.2211 -0.2690 0.025 Uiso 1 1 calc R
H16B H 0.6809 0.2470 -0.3102 0.025 Uiso 1 1 calc R
H16C H 0.6688 0.2282 -0.1863 0.025 Uiso 1 1 calc R
C17 C 0.64809(5) 0.10479(6) -0.38965(6) 0.01791(13) Uani 1 1 d .
H17A H 0.6585 0.0501 -0.4009 0.027 Uiso 1 1 calc R
H17B H 0.6707 0.1355 -0.4453 0.027 Uiso 1 1 calc R
H17C H 0.5980 0.1127 -0.3931 0.027 Uiso 1 1 calc R
C18 C 0.75340(4) 0.11928(5) -0.26986(6) 0.01486(11) Uani 1 1 d .
H18A H 0.7668 0.1213 -0.1944 0.022 Uiso 1 1 calc R
H18B H 0.7770 0.1606 -0.3090 0.022 Uiso 1 1 calc R
H18C H 0.7667 0.0693 -0.3000 0.022 Uiso 1 1 calc R
F1 F 0.72856(3) 0.12122(4) 0.09388(5) 0.02372(12) Uani 1 1 d .
F2 F 0.76261(7) 0.19984(5) -0.04105(6) 0.0456(3) Uani 1 1 d .
F3 F 0.83256(5) 0.10210(5) 0.01531(10) 0.0462(3) Uani 1 1 d .
F4 F 0.81607(3) 0.20785(4) 0.11934(5) 0.02159(11) Uani 1 1 d .
B1 B 0.78475(6) 0.15746(5) 0.04646(7) 0.01672(14) Uani 1 1 d .

loop_
_atom_site_aniso_label
_atom_site_aniso_U_11
_atom_site_aniso_U_22
_atom_site_aniso_U_33
_atom_site_aniso_U_23
_atom_site_aniso_U_13
_atom_site_aniso_U_12
Cu1 0.01017(3) 0.00773(3) 0.00711(3) 0.00079(2) 0.00274(2) 0.00162(2)
O1 0.01377(17) 0.00849(15) 0.00719(14) -0.00004(12) 0.00257(13) 0.00137(13)
O2 0.0145(2) 0.01293(19) 0.01186(17) 0.00275(15) 0.00584(15) 0.00453(16)
N1 0.01232(19) 0.00795(17) 0.00904(16) 0.00060(13) 0.00234(14) 0.00171(15)
N2 0.01029(17) 0.00927(17) 0.00675(15) -0.00024(13) 0.00040(13) 0.00088(14)
N3 0.00953(17) 0.00985(17) 0.00868(16) -0.00008(13) 0.00066(13) 0.00116(14)
N4 0.01065(18) 0.01006(17) 0.00932(17) 0.00009(14) 0.00378(14) -0.00023(15)
C1 0.00963(19) 0.00858(18) 0.00822(17) -0.00020(14) 0.00074(14) 0.00049(16)
C2 0.0121(2) 0.0114(2) 0.0106(2) -0.00155(17) 0.00231(17) 0.00135(18)
C3 0.0139(2) 0.0108(2) 0.0153(2) -0.00211(18) 0.00267(19) 0.00238(19)
C4 0.0175(3) 0.0098(2) 0.0164(3) 0.00110(19) 0.0032(2) 0.0032(2)
C5 0.0165(3) 0.0096(2) 0.0125(2) 0.00227(18) 0.0032(2) 0.00238(19)
C6 0.00957(19) 0.0121(2) 0.00903(18) 0.00087(16) -0.00106(15) -0.00112(17)
C7 0.0112(2) 0.0190(3) 0.0215(3) 0.0033(2) -0.0021(2) -0.0037(2)
C8 0.0163(3) 0.0127(2) 0.0127(2) 0.00367(19) -0.00276(19) -0.0004(2)
C9 0.0191(3) 0.0206(3) 0.0089(2) -0.0024(2) -0.0016(2) 0.0025(2)
C10 0.00925(19) 0.0103(2) 0.01006(19) -0.00105(16) 0.00196(15) 0.00024(16)
C11 0.0125(2) 0.0121(2) 0.0134(2) -0.00228(18) 0.00404(18) 0.00067(19)
C12 0.0115(2) 0.0118(2) 0.0165(3) -0.00352(19) 0.00155(19) 0.00152(19)
C13 0.0127(2) 0.0113(2) 0.0147(2) -0.00125(18) -0.00137(19) 0.00272(19)
C14 0.0115(2) 0.0115(2) 0.01078(19) 0.00047(17) -0.00057(17) 0.00234(17)
C15 0.0108(2) 0.0137(2) 0.00847(18) 0.00019(16) 0.00187(16) -0.00274(18)
C16 0.0181(3) 0.0132(3) 0.0187(3) 0.0029(2) 0.0040(2) -0.0014(2)
C17 0.0169(3) 0.0274(4) 0.0093(2) -0.0015(2) 0.0005(2) -0.0059(3)
C18 0.0111(2) 0.0196(3) 0.0138(2) 0.0006(2) 0.00237(19) -0.0029(2)
F1 0.0174(2) 0.0325(3) 0.0212(2) 0.0054(2) 0.00126(19) -0.0018(2)
F2 0.0946(8) 0.0210(3) 0.0214(3) 0.0107(2) -0.0285(4) -0.0229(4)
F3 0.0420(5) 0.0200(3) 0.0767(7) -0.0107(4) 0.0398(5) -0.0005(3)
F4 0.0228(3) 0.0262(3) 0.0158(2) -0.00171(19) -0.00438(18) 0.0005(2)
B1 0.0254(4) 0.0130(3) 0.0117(3) 0.0015(2) 0.0041(3) 0.0009(3)

loop_
_atom_type_symbol
_atom_type_description
_atom_type_scat_dispersion_real
_atom_type_scat_dispersion_imag
_atom_type_scat_source
C C 0.0010 0.0012 'International Tables Vol C Tables 6.1.1.4 and Sasaki (1989)'
H H 0.0000 0.0000 'International Tables Vol C Tables 6.1.1.4'
B B 0.0000 0.0005 'International Tables Vol C Tables 6.1.1.4 and Sasaki (1989)'
N N 0.0022 0.0024 'International Tables Vol C Tables 6.1.1.4 and Sasaki (1989)'
O O 0.0046 0.0045 'International Tables Vol C Tables 6.1.1.4 and Sasaki (1989)'
F F 0.0088 0.0076 'International Tables Vol C Tables 6.1.1.4 and Sasaki (1989)'
Cu Cu 0.2770 0.9890 'International Tables Vol C Tables 6.1.1.4 and Sasaki (1989)'

loop_
_geom_angle_atom_site_label_1
_geom_angle_atom_site_label_2
_geom_angle_atom_site_label_3
_geom_angle
_geom_angle_site_symmetry_3
O1 Cu1 N1 82.57(2) .
O1 Cu1 N3 97.71(2) .
N1 Cu1 N3 162.70(3) .
O1 Cu1 O2 169.37(3) .
N1 Cu1 O2 102.16(2) .
N3 Cu1 O2 80.64(2) .
O1 Cu1 O1 82.56(2) 5_655
N1 Cu1 O1 103.68(2) 5_655
N3 Cu1 O1 93.49(2) 5_655
O2 Cu1 O1 87.05(2) 5_655
N2 O1 Cu1 113.81(4) .
N2 O1 Cu1 113.66(4) 5_655
Cu1 O1 Cu1 97.44(2) 5_655
N4 O2 Cu1 112.73(4) .
C1 N1 C5 120.19(6) .
C1 N1 Cu1 113.05(4) .
C5 N1 Cu1 126.53(5) .
C1 N2 O1 111.24(5) .
C1 N2 C6 120.04(5) .
O1 N2 C6 109.56(5) .
C14 N3 C10 119.39(6) .
C14 N3 Cu1 124.76(5) .
C10 N3 Cu1 114.00(5) .
O2 N4 C10 115.78(5) .
O2 N4 C15 117.53(6) .
C10 N4 C15 126.67(6) .
N1 C1 N2 116.56(5) .
N1 C1 C2 120.14(6) .
N2 C1 C2 123.02(6) .
C3 C2 C1 118.96(6) .
C3 C2 H2 120.5 .
C1 C2 H2 120.5 .
C2 C3 C4 120.42(7) .
C2 C3 H3 119.8 .
C4 C3 H3 119.8 .
C5 C4 C3 117.92(7) .
C5 C4 H4 121.0 .
C3 C4 H4 121.0 .
N1 C5 C4 122.35(7) .
N1 C5 H5 118.8 .
C4 C5 H5 118.8 .
N2 C6 C7 110.09(6) .
N2 C6 C8 107.33(5) .
C7 C6 C8 109.97(6) .
N2 C6 C9 110.63(6) .
C7 C6 C9 110.02(7) .
C8 C6 C9 108.75(6) .
C6 C7 H7A 109.5 .
C6 C7 H7B 109.5 .
H7A C7 H7B 109.5 .
C6 C7 H7C 109.5 .
H7A C7 H7C 109.5 .
H7B C7 H7C 109.5 .
C6 C8 H8A 109.5 .
C6 C8 H8B 109.5 .
H8A C8 H8B 109.5 .
C6 C8 H8C 109.5 .
H8A C8 H8C 109.5 .
H8B C8 H8C 109.5 .
C6 C9 H9A 109.5 .
C6 C9 H9B 109.5 .
H9A C9 H9B 109.5 .
C6 C9 H9C 109.5 .
H9A C9 H9C 109.5 .
H9B C9 H9C 109.5 .
N3 C10 C11 122.13(6) .
N3 C10 N4 112.81(6) .
C11 C10 N4 125.04(6) .
C12 C11 C10 117.74(7) .
C12 C11 H11 121.1 .
C10 C11 H11 121.1 .
C11 C12 C13 120.30(6) .
C11 C12 H12 119.9 .
C13 C12 H12 119.9 .
C14 C13 C12 118.15(7) .
C14 C13 H13 120.9 .
C12 C13 H13 120.9 .
N3 C14 C13 122.17(7) .
N3 C14 H14 118.9 .
C13 C14 H14 118.9 .
N4 C15 C16 106.94(6) .
N4 C15 C17 108.24(6) .
C16 C15 C17 109.79(7) .
N4 C15 C18 110.26(6) .
C16 C15 C18 109.68(6) .
C17 C15 C18 111.80(6) .
C15 C16 H16A 109.5 .
C15 C16 H16B 109.5 .
H16A C16 H16B 109.5 .
C15 C16 H16C 109.5 .
H16A C16 H16C 109.5 .
H16B C16 H16C 109.5 .
C15 C17 H17A 109.5 .
C15 C17 H17B 109.5 .
H17A C17 H17B 109.5 .
C15 C17 H17C 109.5 .
H17A C17 H17C 109.5 .
H17B C17 H17C 109.5 .
C15 C18 H18A 109.5 .
C15 C18 H18B 109.5 .
H18A C18 H18B 109.5 .
C15 C18 H18C 109.5 .
H18A C18 H18C 109.5 .
H18B C18 H18C 109.5 .
F2 B1 F1 109.64(10) .
F2 B1 F3 110.54(10) .
F1 B1 F3 109.10(8) .
F2 B1 F4 108.44(8) .
F1 B1 F4 110.06(7) .
F3 B1 F4 109.06(10) .

loop_
_geom_bond_atom_site_label_1
_geom_bond_atom_site_label_2
_geom_bond_distance
_geom_bond_site_symmetry_2
Cu1 O1 1.8963(5) .
Cu1 N1 1.9246(6) .
Cu1 N3 1.9442(6) .
Cu1 O2 1.9813(6) .
Cu1 O1 2.3785(6) 5_655
O1 N2 1.4091(7) .
O1 Cu1 2.3786(6) 5_655
O2 N4 1.3024(8) .
N1 C1 1.3550(8) .
N1 C5 1.3559(9) .
N2 C1 1.3931(9) .
N2 C6 1.5095(9) .
N3 C14 1.3410(9) .
N3 C10 1.3529(8) .
N4 C10 1.4016(9) .
N4 C15 1.5129(9) .
C1 C2 1.4100(9) .
C2 C3 1.3799(11) .
C2 H2 0.9500 .
C3 C4 1.4028(11) .
C3 H3 0.9500 .
C4 C5 1.3746(10) .
C4 H4 0.9500 .
C5 H5 0.9500 .
C6 C7 1.5270(10) .
C6 C8 1.5282(11) .
C6 C9 1.5300(10) .
C7 H7A 0.9800 .
C7 H7B 0.9800 .
C7 H7C 0.9800 .
C8 H8A 0.9800 .
C8 H8B 0.9800 .
C8 H8C 0.9800 .
C9 H9A 0.9800 .
C9 H9B 0.9800 .
C9 H9C 0.9800 .
C10 C11 1.3946(9) .
C11 C12 1.3907(11) .
C11 H11 0.9500 .
C12 C13 1.3959(11) .
C12 H12 0.9500 .
C13 C14 1.3884(10) .
C13 H13 0.9500 .
C14 H14 0.9500 .
C15 C16 1.5291(11) .
C15 C17 1.5333(10) .
C15 C18 1.5359(10) .
C16 H16A 0.9800 .
C16 H16B 0.9800 .
C16 H16C 0.9800 .
C17 H17A 0.9800 .
C17 H17B 0.9800 .
C17 H17C 0.9800 .
C18 H18A 0.9800 .
C18 H18B 0.9800 .
C18 H18C 0.9800 .
F1 B1 1.3889(12) .
F2 B1 1.3870(12) .
F3 B1 1.3896(13) .
F4 B1 1.4014(12) .

loop_
_geom_torsion_atom_site_label_1
_geom_torsion_atom_site_label_2
_geom_torsion_atom_site_label_3
_geom_torsion_atom_site_label_4
_geom_torsion
_geom_torsion_site_symmetry_1
_geom_torsion_site_symmetry_4
N1 Cu1 O1 N2 -15.08(4) . .
N3 Cu1 O1 N2 147.46(4) . .
O2 Cu1 O1 N2 -132.23(12) . .
O1 Cu1 O1 N2 -120.00(5) 5_655 .
N1 Cu1 O1 Cu1 104.92(2) . 5_655
N3 Cu1 O1 Cu1 -92.53(2) . 5_655
O2 Cu1 O1 Cu1 -12.23(13) . 5_655
O1 Cu1 O1 Cu1 0.0 5_655 5_655
O1 Cu1 O2 N4 -90.22(14) . .
N1 Cu1 O2 N4 154.28(5) . .
N3 Cu1 O2 N4 -8.33(5) . .
O1 Cu1 O2 N4 -102.36(5) 5_655 .
O1 Cu1 N1 C1 9.45(5) . .
N3 Cu1 N1 C1 -82.62(10) . .
O2 Cu1 N1 C1 179.79(5) . .
O1 Cu1 N1 C1 89.89(5) 5_655 .
O1 Cu1 N1 C5 -164.98(7) . .
N3 Cu1 N1 C5 102.95(10) . .
O2 Cu1 N1 C5 5.36(7) . .
O1 Cu1 N1 C5 -84.54(7) 5_655 .
Cu1 O1 N2 C1 17.68(7) . .
Cu1 O1 N2 C1 -92.68(5) 5_655 .
Cu1 O1 N2 C6 -117.40(5) . .
Cu1 O1 N2 C6 132.24(4) 5_655 .
O1 Cu1 N3 C14 0.79(6) . .
N1 Cu1 N3 C14 90.55(10) . .
O2 Cu1 N3 C14 -168.59(6) . .
O1 Cu1 N3 C14 -82.16(6) 5_655 .
O1 Cu1 N3 C10 165.16(5) . .
N1 Cu1 N3 C10 -105.08(9) . .
O2 Cu1 N3 C10 -4.22(5) . .
O1 Cu1 N3 C10 82.21(5) 5_655 .
Cu1 O2 N4 C10 19.33(8) . .
Cu1 O2 N4 C15 -159.73(5) . .
C5 N1 C1 N2 172.79(6) . .
Cu1 N1 C1 N2 -2.03(8) . .
C5 N1 C1 C2 -1.35(10) . .
Cu1 N1 C1 C2 -176.17(5) . .
O1 N2 C1 N1 -10.01(8) . .
C6 N2 C1 N1 119.76(7) . .
O1 N2 C1 C2 163.95(6) . .
C6 N2 C1 C2 -66.28(9) . .
N1 C1 C2 C3 0.00(10) . .
N2 C1 C2 C3 -173.75(7) . .
C1 C2 C3 C4 0.85(11) . .
C2 C3 C4 C5 -0.37(12) . .
C1 N1 C5 C4 1.89(12) . .
Cu1 N1 C5 C4 175.96(6) . .
C3 C4 C5 N1 -1.01(13) . .
C1 N2 C6 C7 -62.23(8) . .
O1 N2 C6 C7 68.28(7) . .
C1 N2 C6 C8 178.09(6) . .
O1 N2 C6 C8 -51.40(7) . .
C1 N2 C6 C9 59.59(8) . .
O1 N2 C6 C9 -169.91(6) . .
C14 N3 C10 C11 2.03(10) . .
Cu1 N3 C10 C11 -163.25(6) . .
C14 N3 C10 N4 -179.47(6) . .
Cu1 N3 C10 N4 15.25(7) . .
O2 N4 C10 N3 -23.07(9) . .
C15 N4 C10 N3 155.89(6) . .
O2 N4 C10 C11 155.38(7) . .
C15 N4 C10 C11 -25.66(11) . .
N3 C10 C11 C12 -2.78(11) . .
N4 C10 C11 C12 178.91(7) . .
C10 C11 C12 C13 0.47(11) . .
C11 C12 C13 C14 2.42(11) . .
C10 N3 C14 C13 1.10(11) . .
Cu1 N3 C14 C13 164.69(6) . .
C12 C13 C14 N3 -3.28(11) . .
O2 N4 C15 C16 23.71(8) . .
C10 N4 C15 C16 -155.23(7) . .
O2 N4 C15 C17 -94.52(8) . .
C10 N4 C15 C17 86.54(9) . .
O2 N4 C15 C18 142.90(7) . .
C10 N4 C15 C18 -36.04(9) . .
